data_2211498
loop_
_publ_author_name
'Bu-Gao Zhou'
'Zuo-Xiang Wang'
'Xiao-Yong Qiu'
'Chun-Yi Liu'

_publ_section_title
;Aquabis[3-ethyl-4-(4-methylphenyl)-5-(2-pyridyl)-4<i>H</i>-1,2,4-triazole-\k^2^<i>N</i>,<i>N</i>']copper(II)
 disalicylate dihydrate
;
_journal_coeditor_code LH2218
_journal_issue 12
_journal_name_full 'Acta Crystallographica Section E'
_journal_page_first m3176
_journal_page_last m3177
_journal_paper_doi 10.1107/S1600536806044874
_journal_volume 62
_journal_year 2006
_chemical_formula_iupac '[Cu (C16 H16 N4)2 (H2 O)] (C7 H5 O3)2, 2H2 O'
_chemical_formula_moiety 'C32 H34 Cu N8 O 2+, 2(C7 H5 O3 -), 2(H2 O)'
_chemical_formula_sum 'C46 H48 Cu N8 O9'
_chemical_formula_weight 920.46
_chemical_name_systematic
;
Aquabis[3-ethyl-4-(4-methylphenyl)-5-(2-pyridyl)-4H-1,2,4-triazole-
\k^2^N,N']copper(II) disalicylate dihydrate
;
_space_group_IT_number 2
_symmetry_cell_setting triclinic
_symmetry_space_group_name_Hall '-P 1'
_symmetry_space_group_name_H-M 'P -1'
_atom_sites_solution_hydrogens geom
_atom_sites_solution_primary direct
_atom_sites_solution_secondary difmap
_audit_creation_method SHELXL-97
_cell_angle_alpha 106.716(11)
_cell_angle_beta 100.195(12)
_cell_angle_gamma 92.669(14)
_cell_formula_units_Z 2
_cell_length_a 10.076(9)
_cell_length_b 12.845(11)
_cell_length_c 18.337(16)
_cell_measurement_reflns_used 2959
_cell_measurement_temperature 571(2)
_cell_measurement_theta_max 22.71
_cell_measurement_theta_min 2.31
_cell_volume 2225(3)
_computing_cell_refinement 'SAINT (Bruker, 2000)'
_computing_data_collection 'SMART (Bruker, 2000)'
_computing_data_reduction SAINT
_computing_molecular_graphics SHELXTL
_computing_publication_material SHELXTL
_computing_structure_refinement SHELXTL
_computing_structure_solution 'SHELXTL (Bruker, 2000)'
_diffrn_ambient_temperature 571(2)
_diffrn_measured_fraction_theta_full 1.000
_diffrn_measured_fraction_theta_max 1.000
_diffrn_measurement_device_type 'Bruker SMART APEX CCD'
_diffrn_measurement_method '\f and \w'
_diffrn_radiation_monochromator graphite
_diffrn_radiation_source 'sealed tube'
_diffrn_radiation_type MoK\a
_diffrn_radiation_wavelength 0.71073
_diffrn_reflns_av_R_equivalents 0.0365
_diffrn_reflns_av_sigmaI/netI 0.0490
_diffrn_reflns_limit_h_max 12
_diffrn_reflns_limit_h_min -12
_diffrn_reflns_limit_k_max 15
_diffrn_reflns_limit_k_min -15
_diffrn_reflns_limit_l_max 22
_diffrn_reflns_limit_l_min -22
_diffrn_reflns_number 20846
_diffrn_reflns_theta_full 26.00
_diffrn_reflns_theta_max 26.00
_diffrn_reflns_theta_min 1.18
_exptl_absorpt_coefficient_mu 0.556
_exptl_absorpt_correction_T_max 0.8874
_exptl_absorpt_correction_T_min 0.8598
_exptl_absorpt_correction_type multi-scan
_exptl_absorpt_process_details '(SADABS; Bruker, 2000)'
_exptl_crystal_colour blue
_exptl_crystal_density_diffrn 1.374
_exptl_crystal_density_method 'not measured'
_exptl_crystal_description block
_exptl_crystal_F_000 962
_exptl_crystal_size_max 0.28
_exptl_crystal_size_mid 0.24
_exptl_crystal_size_min 0.22
_refine_diff_density_max 0.287
_refine_diff_density_min -0.514
_refine_ls_extinction_method none
_refine_ls_goodness_of_fit_ref 1.009
_refine_ls_hydrogen_treatment constr
_refine_ls_matrix_type full
_refine_ls_number_parameters 581
_refine_ls_number_reflns 8763
_refine_ls_number_restraints 0
_refine_ls_restrained_S_all 1.009
_refine_ls_R_factor_all 0.0729
_refine_ls_R_factor_gt 0.0600
_refine_ls_shift/su_max 0.000
_refine_ls_shift/su_mean 0.000
_refine_ls_structure_factor_coef Fsqd
_refine_ls_weighting_details 'calc w=1/[\s^2^(Fo^2^)+(0.07P)^2^+1.99P] where P=(Fo^2^+2Fc^2^)/3'
_refine_ls_weighting_scheme calc
_refine_ls_wR_factor_gt 0.1391
_refine_ls_wR_factor_ref 0.1447
_reflns_number_gt 7180
_reflns_number_total 8763
_reflns_threshold_expression I>2\s(I)
_cod_data_source_file lh2218.cif
_cod_data_source_block I
_cod_database_code 2211498
_cod_database_fobs_code 2211498

loop_
_symmetry_equiv_pos_as_xyz
'x, y, z'
'-x, -y, -z'

loop_
_atom_site_type_symbol
_atom_site_label
_atom_site_fract_x
_atom_site_fract_y
_atom_site_fract_z
_atom_site_U_iso_or_equiv
_atom_site_adp_type
_atom_site_calc_flag
_atom_site_refinement_flags
_atom_site_occupancy
C C1 0.8337(4) 0.5208(3) 0.8494(2) 0.0470(9) Uani d . 1
H H1 0.7731 0.5657 0.8722 0.056 Uiso calc R 1
C C2 0.9218(4) 0.4709(3) 0.8938(2) 0.0487(9) Uani d . 1
H H2 0.9175 0.4811 0.9456 0.058 Uiso calc R 1
C C3 1.0123(4) 0.4087(4) 0.8620(2) 0.0543(10) Uani d . 1
H H3 1.0734 0.3787 0.8925 0.065 Uiso calc R 1
C C4 1.0151(4) 0.3885(3) 0.7827(2) 0.0445(8) Uani d . 1
H H4 1.0762 0.3448 0.7593 0.053 Uiso calc R 1
C C5 0.9221(3) 0.4373(2) 0.74121(18) 0.0331(7) Uani d . 1
C C6 0.9023(3) 0.4231(2) 0.65811(18) 0.0320(6) Uani d . 1
C C7 0.9014(4) 0.3816(3) 0.5341(2) 0.0449(8) Uani d . 1
C C8 0.9518(4) 0.3458(3) 0.4584(2) 0.0517(10) Uani d . 1
H H8E 0.9230 0.3925 0.4265 0.062 Uiso calc R 1
H H8F 1.0500 0.3502 0.4685 0.062 Uiso calc R 1
C C9 0.8919(4) 0.2298(3) 0.4176(2) 0.0516(9) Uani d . 1
H H9A 0.8057 0.2183 0.4311 0.077 Uiso calc R 1
H H9B 0.9519 0.1808 0.4332 0.077 Uiso calc R 1
H H9C 0.8797 0.2163 0.3624 0.077 Uiso calc R 1
C C10 1.0561(4) 0.2815(3) 0.6064(2) 0.0413(8) Uani d . 1
C C11 1.0072(4) 0.1743(3) 0.5945(2) 0.0442(8) Uani d . 1
H H11 0.9146 0.1546 0.5863 0.053 Uiso calc R 1
C C12 1.0973(4) 0.0969(3) 0.5949(2) 0.0444(8) Uani d . 1
H H12 1.0647 0.0248 0.5868 0.053 Uiso calc R 1
C C13 1.2369(4) 0.1250(3) 0.6074(2) 0.0448(8) Uani d . 1
C C14 1.2828(4) 0.2348(3) 0.6218(2) 0.0441(8) Uani d . 1
H H14 1.3754 0.2563 0.6329 0.053 Uiso calc R 1
C C15 1.1912(4) 0.3124(3) 0.6196(2) 0.0469(9) Uani d . 1
H H15 1.2223 0.3847 0.6272 0.056 Uiso calc R 1
C C16 1.3375(4) 0.0436(3) 0.6092(2) 0.0485(9) Uani d . 1
H H16A 1.2926 -0.0240 0.6092 0.073 Uiso calc R 1
H H16B 1.4067 0.0710 0.6553 0.073 Uiso calc R 1
H H16C 1.3781 0.0314 0.5642 0.073 Uiso calc R 1
C C17 0.6010(4) 0.6230(3) 0.55330(19) 0.0420(8) Uani d . 1
H H17 0.6376 0.5612 0.5274 0.050 Uiso calc R 1
C C18 0.5298(4) 0.6815(3) 0.5111(2) 0.0463(8) Uani d . 1
H H18 0.5188 0.6602 0.4572 0.056 Uiso calc R 1
C C19 0.4742(4) 0.7731(3) 0.5497(2) 0.0506(9) Uani d . 1
H H19 0.4275 0.8148 0.5218 0.061 Uiso calc R 1
C C20 0.4882(4) 0.8027(3) 0.6299(2) 0.0437(8) Uani d . 1
H H20 0.4490 0.8624 0.6567 0.052 Uiso calc R 1
C C21 0.5632(3) 0.7395(2) 0.66871(17) 0.0328(7) Uani d . 1
C C22 0.5881(4) 0.7577(2) 0.75238(17) 0.0342(7) Uani d . 1
C C23 0.6061(4) 0.8064(3) 0.87813(19) 0.0427(8) Uani d . 1
C C24 0.5993(4) 0.8680(3) 0.9592(2) 0.0447(8) Uani d . 1
H H24A 0.5911 0.8175 0.9890 0.054 Uiso calc R 1
H H24B 0.5202 0.9083 0.9593 0.054 Uiso calc R 1
C C25 0.7290(5) 0.9483(4) 0.9966(2) 0.0610(11) Uani d . 1
H H25A 0.8073 0.9090 0.9917 0.091 Uiso calc R 1
H H25B 0.7291 0.9822 1.0506 0.091 Uiso calc R 1
H H25C 0.7310 1.0034 0.9708 0.091 Uiso calc R 1
C C26 0.4598(3) 0.9162(3) 0.80950(19) 0.0359(7) Uani d . 1
C C27 0.3258(4) 0.8886(3) 0.7832(2) 0.0413(8) Uani d . 1
H H27 0.2901 0.8157 0.7656 0.050 Uiso calc R 1
C C28 0.2423(4) 0.9707(3) 0.7828(2) 0.0439(8) Uani d . 1
H H28 0.1496 0.9526 0.7637 0.053 Uiso calc R 1
C C29 0.2947(4) 1.0800(3) 0.8106(2) 0.0500(9) Uani d . 1
C C30 0.4287(4) 1.1052(3) 0.8349(2) 0.0437(8) Uani d . 1
H H30 0.4647 1.1780 0.8511 0.052 Uiso calc R 1
C C31 0.5149(4) 1.0241(3) 0.8363(2) 0.0445(8) Uani d . 1
H H31 0.6076 1.0421 0.8549 0.053 Uiso calc R 1
C C32 0.1998(4) 1.1701(3) 0.8122(2) 0.0509(9) Uani d . 1
H H32A 0.1649 1.1863 0.8593 0.076 Uiso calc R 1
H H32B 0.1259 1.1457 0.7683 0.076 Uiso calc R 1
H H32C 0.2490 1.2346 0.8102 0.076 Uiso calc R 1
C C33 0.6736(4) 0.2255(4) 0.7224(3) 0.0553(10) Uani d . 1
C C34 0.7392(4) 0.1213(3) 0.7168(2) 0.0506(9) Uani d . 1
C C35 0.7998(4) 0.0994(4) 0.7843(3) 0.0567(10) Uani d . 1
H H35A 0.8023 0.1501 0.8325 0.068 Uiso calc R 1
C C36 0.8569(4) 0.0019(3) 0.7798(3) 0.0542(10) Uani d . 1
H H36A 0.8974 -0.0128 0.8250 0.065 Uiso calc R 1
C C37 0.8532(4) -0.0739(3) 0.7078(3) 0.0556(10) Uani d . 1
H H37A 0.8914 -0.1392 0.7048 0.067 Uiso calc R 1
C C38 0.7926(4) -0.0520(4) 0.6403(3) 0.0572(10) Uani d . 1
H H38A 0.7901 -0.1027 0.5921 0.069 Uiso calc R 1
C C39 0.7355(4) 0.0455(3) 0.6448(3) 0.0541(10) Uani d . 1
C C40 0.2705(4) 0.5883(3) 0.7703(2) 0.0485(9) Uani d . 1
C C41 0.2171(4) 0.6488(3) 0.8387(2) 0.0482(9) Uani d . 1
C C42 0.2851(4) 0.6554(3) 0.9144(2) 0.0555(10) Uani d . 1
H H42 0.3650 0.6227 0.9210 0.067 Uiso calc R 1
C C43 0.2347(4) 0.7096(4) 0.9787(3) 0.0559(10) Uani d . 1
H H43 0.2792 0.7124 1.0282 0.067 Uiso calc R 1
C C44 0.1189(4) 0.7590(3) 0.9687(2) 0.0539(10) Uani d . 1
H H44 0.0865 0.7966 1.0123 0.065 Uiso calc R 1
C C45 0.0472(4) 0.7552(3) 0.8952(2) 0.0547(10) Uani d . 1
H H45 -0.0332 0.7876 0.8897 0.066 Uiso calc R 1
C C46 0.1004(5) 0.7005(3) 0.8293(2) 0.0571(10) Uani d . 1
Cu Cu1 0.71794(4) 0.57006(3) 0.70197(2) 0.02994(12) Uani d . 1
N N1 0.8362(3) 0.5040(2) 0.77351(15) 0.0338(6) Uani d . 1
N N2 0.8183(3) 0.4784(2) 0.62775(15) 0.0343(6) Uani d . 1
N N3 0.8173(3) 0.4530(3) 0.54870(16) 0.0448(7) Uani d . 1
N N4 0.9612(3) 0.3596(2) 0.60168(16) 0.0398(6) Uani d . 1
N N5 0.6200(3) 0.6524(2) 0.63201(14) 0.0330(6) Uani d . 1
N N6 0.6671(3) 0.6933(2) 0.78084(15) 0.0377(6) Uani d . 1
N N7 0.6776(3) 0.7230(2) 0.85998(15) 0.0418(7) Uani d . 1
N N8 0.5495(3) 0.8320(2) 0.81188(15) 0.0364(6) Uani d . 1
O O1 0.5402(2) 0.4538(2) 0.68227(14) 0.0429(6) Uani d . 1
H H1C 0.5121 0.4621 0.7244 0.052 Uiso d R 1
H H1A 0.5607 0.3914 0.6664 0.052 Uiso d R 1
O O2 0.6365(3) 0.2491(2) 0.66578(18) 0.0620(8) Uani d . 1
O O3 0.6659(3) 0.2816(2) 0.79184(17) 0.0551(7) Uani d . 1
O O4 0.6786(3) 0.0826(2) 0.58904(14) 0.0470(6) Uani d . 1
H H4A 0.6724 0.1483 0.6054 0.056 Uiso d R 1
O O5 0.3751(3) 0.5399(2) 0.77801(16) 0.0525(6) Uani d . 1
O O6 0.2068(3) 0.5887(2) 0.70264(15) 0.0516(6) Uani d . 1
O O7 0.0338(3) 0.6981(2) 0.75855(16) 0.0507(6) Uani d . 1
H H7 0.0695 0.6591 0.7253 0.061 Uiso d R 1
O O8 0.5168(3) 0.4298(2) 0.87421(13) 0.0483(6) Uani d . 1
H H8A 0.4551 0.4558 0.8488 0.058 Uiso d R 1
H H8B 0.5050 0.3604 0.8577 0.058 Uiso d R 1
O O9 0.3455(3) 0.3907(2) 0.98223(17) 0.0574(7) Uani d . 1
H H9F 0.3941 0.4018 0.9512 0.069 Uiso d R 1
H H9E 0.3421 0.4507 1.0166 0.069 Uiso d R 1

loop_
_atom_site_aniso_label
_atom_site_aniso_U_11
_atom_site_aniso_U_22
_atom_site_aniso_U_33
_atom_site_aniso_U_12
_atom_site_aniso_U_13
_atom_site_aniso_U_23
C1 0.061(2) 0.055(2) 0.0317(17) 0.0134(18) 0.0147(16) 0.0197(16)
C2 0.048(2) 0.065(2) 0.0324(17) 0.0125(18) -0.0002(15) 0.0175(17)
C3 0.046(2) 0.064(3) 0.047(2) 0.0108(19) -0.0017(17) 0.0130(19)
C4 0.0381(19) 0.045(2) 0.049(2) 0.0104(15) -0.0003(16) 0.0174(16)
C5 0.0344(17) 0.0297(15) 0.0320(16) 0.0040(13) 0.0032(13) 0.0063(12)
C6 0.0347(17) 0.0262(14) 0.0323(16) 0.0017(12) 0.0075(13) 0.0043(12)
C7 0.0398(19) 0.062(2) 0.0363(18) 0.0125(17) 0.0060(15) 0.0195(16)
C8 0.055(2) 0.050(2) 0.047(2) 0.0242(19) 0.0108(18) 0.0058(17)
C9 0.047(2) 0.055(2) 0.052(2) 0.0004(18) 0.0064(17) 0.0164(18)
C10 0.050(2) 0.0350(17) 0.0393(18) 0.0175(15) 0.0115(15) 0.0082(14)
C11 0.045(2) 0.0369(18) 0.048(2) 0.0046(15) 0.0104(16) 0.0085(15)
C12 0.044(2) 0.0331(17) 0.060(2) 0.0039(15) 0.0109(17) 0.0184(16)
C13 0.051(2) 0.0425(19) 0.0426(19) 0.0135(16) 0.0153(16) 0.0114(15)
C14 0.045(2) 0.0424(19) 0.0426(19) 0.0081(16) 0.0051(16) 0.0106(15)
C15 0.050(2) 0.0349(18) 0.052(2) 0.0089(16) 0.0048(17) 0.0094(16)
C16 0.050(2) 0.050(2) 0.048(2) 0.0122(17) 0.0198(17) 0.0123(17)
C17 0.047(2) 0.048(2) 0.0301(16) 0.0080(16) 0.0055(14) 0.0102(14)
C18 0.052(2) 0.053(2) 0.0351(18) 0.0136(17) 0.0110(16) 0.0138(16)
C19 0.045(2) 0.056(2) 0.050(2) 0.0142(18) 0.0171(17) 0.0096(18)
C20 0.044(2) 0.047(2) 0.0426(19) 0.0139(16) 0.0099(16) 0.0157(16)
C21 0.0470(19) 0.0232(14) 0.0271(15) 0.0052(13) 0.0070(13) 0.0057(12)
C22 0.050(2) 0.0240(14) 0.0276(15) 0.0127(13) 0.0087(14) 0.0041(12)
C23 0.055(2) 0.0435(19) 0.0264(16) 0.0130(16) 0.0085(15) 0.0038(14)
C24 0.042(2) 0.044(2) 0.0425(19) 0.0082(16) 0.0155(16) 0.0009(15)
C25 0.061(3) 0.060(3) 0.043(2) -0.015(2) 0.0086(19) -0.0113(18)
C26 0.0429(19) 0.0281(15) 0.0350(16) 0.0090(13) 0.0087(14) 0.0056(13)
C27 0.043(2) 0.0444(19) 0.0415(18) 0.0072(15) 0.0150(15) 0.0160(15)
C28 0.042(2) 0.047(2) 0.0436(19) 0.0138(16) 0.0180(16) 0.0078(16)
C29 0.060(3) 0.044(2) 0.049(2) 0.0139(18) 0.0210(18) 0.0110(17)
C30 0.048(2) 0.0314(17) 0.053(2) 0.0113(15) 0.0181(17) 0.0087(15)
C31 0.057(2) 0.0236(15) 0.052(2) 0.0076(15) 0.0154(17) 0.0077(14)
C32 0.058(2) 0.0376(19) 0.056(2) 0.0167(17) 0.0129(19) 0.0089(17)
C33 0.049(2) 0.057(2) 0.055(2) -0.0131(19) 0.0072(19) 0.015(2)
C34 0.046(2) 0.051(2) 0.053(2) -0.0050(17) 0.0113(18) 0.0150(18)
C35 0.043(2) 0.064(3) 0.059(2) -0.0007(19) 0.0065(18) 0.016(2)
C36 0.047(2) 0.059(2) 0.058(2) 0.0125(19) 0.0159(19) 0.016(2)
C37 0.057(2) 0.046(2) 0.064(3) 0.0108(18) 0.022(2) 0.0103(19)
C38 0.053(2) 0.058(2) 0.053(2) -0.0050(19) 0.0194(19) 0.0011(19)
C39 0.047(2) 0.055(2) 0.064(3) -0.0023(18) 0.0146(19) 0.023(2)
C40 0.057(2) 0.042(2) 0.051(2) 0.0002(17) 0.0136(18) 0.0194(17)
C41 0.060(2) 0.0376(19) 0.047(2) -0.0034(17) 0.0109(18) 0.0148(16)
C42 0.052(2) 0.058(2) 0.045(2) -0.0063(19) 0.0076(18) -0.0006(18)
C43 0.049(2) 0.062(3) 0.056(2) 0.0109(19) 0.0133(19) 0.013(2)
C44 0.045(2) 0.050(2) 0.050(2) -0.0029(17) 0.0131(18) -0.0120(17)
C45 0.046(2) 0.047(2) 0.065(3) 0.0020(17) 0.0152(19) 0.0033(19)
C46 0.058(3) 0.049(2) 0.053(2) -0.0089(19) 0.0021(19) 0.0053(18)
Cu1 0.0423(2) 0.02591(19) 0.02282(18) 0.01471(15) 0.00702(15) 0.00713(14)
N1 0.0375(15) 0.0331(14) 0.0331(13) 0.0130(11) 0.0077(11) 0.0115(11)
N2 0.0400(15) 0.0336(14) 0.0278(13) 0.0098(12) 0.0095(11) 0.0045(11)
N3 0.0429(17) 0.0593(19) 0.0305(14) 0.0108(14) 0.0109(12) 0.0078(13)
N4 0.0416(16) 0.0431(16) 0.0367(15) 0.0131(13) 0.0153(12) 0.0091(12)
N5 0.0427(15) 0.0289(13) 0.0262(12) 0.0133(11) 0.0061(11) 0.0057(10)
N6 0.0532(18) 0.0322(14) 0.0292(13) 0.0140(12) 0.0116(12) 0.0080(11)
N7 0.0485(17) 0.0485(17) 0.0244(13) 0.0118(14) 0.0087(12) 0.0030(12)
N8 0.0458(16) 0.0330(14) 0.0343(14) 0.0100(12) 0.0175(12) 0.0093(11)
O1 0.0422(14) 0.0432(13) 0.0389(13) 0.0019(11) 0.0103(10) 0.0045(10)
O2 0.0539(17) 0.0552(17) 0.0628(19) -0.0094(13) -0.0151(14) 0.0140(14)
O3 0.0486(16) 0.0492(15) 0.0608(17) 0.0064(12) 0.0125(13) 0.0051(13)
O4 0.0612(17) 0.0389(13) 0.0449(14) 0.0142(12) 0.0193(12) 0.0121(11)
O5 0.0518(16) 0.0500(15) 0.0566(16) 0.0114(13) 0.0140(13) 0.0144(13)
O6 0.0524(16) 0.0606(17) 0.0448(14) 0.0115(13) 0.0126(12) 0.0178(13)
O7 0.0508(16) 0.0496(15) 0.0530(15) 0.0133(12) 0.0129(12) 0.0144(12)
O8 0.0598(16) 0.0515(15) 0.0332(12) 0.0207(12) 0.0093(11) 0.0097(11)
O9 0.0565(17) 0.0600(17) 0.0574(17) 0.0113(14) 0.0206(14) 0.0139(14)

loop_
_atom_type_symbol
_atom_type_description
_atom_type_scat_dispersion_real
_atom_type_scat_dispersion_imag
_atom_type_scat_source
C C 0.0033 0.0016 'International Tables Vol C Tables 4.2.6.8 and 6.1.1.4'
H H 0.0000 0.0000 'International Tables Vol C Tables 4.2.6.8 and 6.1.1.4'
N N 0.0061 0.0033 'International Tables Vol C Tables 4.2.6.8 and 6.1.1.4'
O O 0.0106 0.0060 'International Tables Vol C Tables 4.2.6.8 and 6.1.1.4'
Cu Cu 0.3201 1.2651 'International Tables Vol C Tables 4.2.6.8 and 6.1.1.4'

loop_
_geom_angle_atom_site_label_1
_geom_angle_atom_site_label_2
_geom_angle_atom_site_label_3
_geom_angle
_geom_angle_publ_flag
N1 C1 C2 120.3(3) ?
N1 C1 H1 119.8 ?
C2 C1 H1 119.8 ?
C3 C2 C1 120.3(4) ?
C3 C2 H2 119.9 ?
C1 C2 H2 119.9 ?
C2 C3 C4 120.3(4) ?
C2 C3 H3 119.8 ?
C4 C3 H3 119.8 ?
C5 C4 C3 116.5(3) ?
C5 C4 H4 121.7 ?
C3 C4 H4 121.7 ?
N1 C5 C4 123.4(3) ?
N1 C5 C6 110.7(3) ?
C4 C5 C6 125.9(3) ?
N2 C6 N4 109.1(3) ?
N2 C6 C5 119.5(3) ?
N4 C6 C5 131.4(3) ?
N3 C7 N4 110.4(3) ?
N3 C7 C8 124.3(3) ?
N4 C7 C8 124.0(3) ?
C9 C8 C7 106.9(4) ?
C9 C8 H8E 110.3 ?
C7 C8 H8E 110.3 ?
C9 C8 H8F 110.3 ?
C7 C8 H8F 110.3 ?
H8E C8 H8F 108.6 ?
C8 C9 H9A 109.5 ?
C8 C9 H9B 109.5 ?
H9A C9 H9B 109.5 ?
C8 C9 H9C 109.5 ?
H9A C9 H9C 109.5 ?
H9B C9 H9C 109.5 ?
C15 C10 C11 121.3(3) ?
C15 C10 N4 120.0(3) ?
C11 C10 N4 118.6(3) ?
C12 C11 C10 119.3(4) ?
C12 C11 H11 120.4 ?
C10 C11 H11 120.4 ?
C11 C12 C13 121.2(3) ?
C11 C12 H12 119.4 ?
C13 C12 H12 119.4 ?
C12 C13 C14 117.9(3) ?
C12 C13 C16 122.6(3) ?
C14 C13 C16 119.4(4) ?
C15 C14 C13 120.7(4) ?
C15 C14 H14 119.7 ?
C13 C14 H14 119.7 ?
C10 C15 C14 119.5(4) ?
C10 C15 H15 120.2 ?
C14 C15 H15 120.2 ?
C13 C16 H16A 109.5 ?
C13 C16 H16B 109.5 ?
H16A C16 H16B 109.5 ?
C13 C16 H16C 109.5 ?
H16A C16 H16C 109.5 ?
H16B C16 H16C 109.5 ?
N5 C17 C18 122.0(3) ?
N5 C17 H17 119.0 ?
C18 C17 H17 119.0 ?
C17 C18 C19 119.0(3) ?
C17 C18 H18 120.5 ?
C19 C18 H18 120.5 ?
C18 C19 C20 120.0(4) ?
C18 C19 H19 120.0 ?
C20 C19 H19 120.0 ?
C19 C20 C21 117.4(3) ?
C19 C20 H20 121.3 ?
C21 C20 H20 121.3 ?
N5 C21 C20 122.9(3) ?
N5 C21 C22 112.0(3) ?
C20 C21 C22 125.1(3) ?
N6 C22 N8 108.9(3) ?
N6 C22 C21 117.7(3) ?
N8 C22 C21 133.3(3) ?
N7 C23 N8 110.0(3) ?
N7 C23 C24 123.6(3) ?
N8 C23 C24 126.2(3) ?
C23 C24 C25 109.5(3) ?
C23 C24 H24A 109.8 ?
C25 C24 H24A 109.8 ?
C23 C24 H24B 109.8 ?
C25 C24 H24B 109.8 ?
H24A C24 H24B 108.2 ?
C24 C25 H25A 109.5 ?
C24 C25 H25B 109.5 ?
H25A C25 H25B 109.5 ?
C24 C25 H25C 109.5 ?
H25A C25 H25C 109.5 ?
H25B C25 H25C 109.5 ?
C27 C26 C31 121.6(3) ?
C27 C26 N8 119.9(3) ?
C31 C26 N8 118.5(3) ?
C26 C27 C28 118.7(4) ?
C26 C27 H27 120.7 ?
C28 C27 H27 120.7 ?
C27 C28 C29 120.9(4) ?
C27 C28 H28 119.5 ?
C29 C28 H28 119.5 ?
C30 C29 C28 119.1(3) ?
C30 C29 C32 120.7(4) ?
C28 C29 C32 120.2(4) ?
C29 C30 C31 121.0(4) ?
C29 C30 H30 119.5 ?
C31 C30 H30 119.5 ?
C26 C31 C30 118.6(4) ?
C26 C31 H31 120.7 ?
C30 C31 H31 120.7 ?
C29 C32 H32A 109.5 ?
C29 C32 H32B 109.5 ?
H32A C32 H32B 109.5 ?
C29 C32 H32C 109.5 ?
H32A C32 H32C 109.5 ?
H32B C32 H32C 109.5 ?
O2 C33 O3 126.2(5) ?
O2 C33 C34 119.0(4) ?
O3 C33 C34 114.7(4) ?
C35 C34 C39 120.0(4) ?
C35 C34 C33 119.6(4) ?
C39 C34 C33 120.4(4) ?
C34 C35 C36 120.0(4) ?
C34 C35 H35A 120.0 ?
C36 C35 H35A 120.0 ?
C37 C36 C35 120.0(4) ?
C37 C36 H36A 120.0 ?
C35 C36 H36A 120.0 ?
C36 C37 C38 120.0(4) ?
C36 C37 H37A 120.0 ?
C38 C37 H37A 120.0 ?
C37 C38 C39 120.0(4) ?
C37 C38 H38A 120.0 ?
C39 C38 H38A 120.0 ?
O4 C39 C38 129.4(4) ?
O4 C39 C34 110.6(4) ?
C38 C39 C34 120.0(4) ?
O5 C40 O6 121.4(4) ?
O5 C40 C41 121.0(4) ?
O6 C40 C41 117.6(4) ?
C46 C41 C42 119.3(4) ?
C46 C41 C40 120.4(4) ?
C42 C41 C40 120.3(4) ?
C43 C42 C41 120.9(4) ?
C43 C42 H42 119.6 ?
C41 C42 H42 119.6 ?
C44 C43 C42 119.3(4) ?
C44 C43 H43 120.3 ?
C42 C43 H43 120.3 ?
C43 C44 C45 122.3(4) ?
C43 C44 H44 118.8 ?
C45 C44 H44 118.8 ?
C44 C45 C46 118.2(4) ?
C44 C45 H45 120.9 ?
C46 C45 H45 120.9 ?
O7 C46 C41 121.3(4) ?
O7 C46 C45 118.7(4) ?
C41 C46 C45 120.0(4) ?
N6 Cu1 N2 162.39(12) yes
N6 Cu1 N1 98.66(12) yes
N2 Cu1 N1 80.05(12) yes
N6 Cu1 N5 79.92(12) yes
N2 Cu1 N5 98.96(12) yes
N1 Cu1 N5 172.20(12) yes
N6 Cu1 O1 98.82(12) yes
N2 Cu1 O1 98.79(12) yes
N1 Cu1 O1 94.73(12) yes
N5 Cu1 O1 93.07(12) yes
C5 N1 C1 119.0(3) ?
C5 N1 Cu1 115.7(2) ?
C1 N1 Cu1 125.3(2) ?
C6 N2 N3 109.6(3) ?
C6 N2 Cu1 113.8(2) ?
N3 N2 Cu1 136.5(2) ?
C7 N3 N2 106.4(3) ?
C6 N4 C7 104.5(3) ?
C6 N4 C10 129.8(3) ?
C7 N4 C10 125.5(3) ?
C21 N5 C17 118.6(3) ?
C21 N5 Cu1 115.1(2) ?
C17 N5 Cu1 126.2(2) ?
C22 N6 N7 108.9(3) ?
C22 N6 Cu1 114.7(2) ?
N7 N6 Cu1 135.6(2) ?
C23 N7 N6 106.6(3) ?
C22 N8 C23 105.5(3) ?
C22 N8 C26 129.2(3) ?
C23 N8 C26 125.1(3) ?
Cu1 O1 H1C 109.8 ?
Cu1 O1 H1A 109.3 ?
H1C O1 H1A 109.8 ?
C39 O4 H4A 110.9 ?
C46 O7 H7 109.6 ?
H8A O8 H8B 109.5 ?
H9F O9 H9E 109.5 ?

loop_
_geom_bond_atom_site_label_1
_geom_bond_atom_site_label_2
_geom_bond_distance
_geom_bond_publ_flag
C1 N1 1.350(4) ?
C1 C2 1.399(5) ?
C1 H1 0.9300 ?
C2 C3 1.341(6) ?
C2 H2 0.9300 ?
C3 C4 1.409(6) ?
C3 H3 0.9300 ?
C4 C5 1.388(5) ?
C4 H4 0.9300 ?
C5 N1 1.339(4) ?
C5 C6 1.458(4) ?
C6 N2 1.283(4) ?
C6 N4 1.366(4) ?
C7 N3 1.282(5) ?
C7 N4 1.391(4) ?
C7 C8 1.516(5) ?
C8 C9 1.504(6) ?
C8 H8E 0.9700 ?
C8 H8F 0.9700 ?
C9 H9A 0.9600 ?
C9 H9B 0.9600 ?
C9 H9C 0.9600 ?
C10 C15 1.359(6) ?
C10 C11 1.383(5) ?
C10 N4 1.427(4) ?
C11 C12 1.378(5) ?
C11 H11 0.9300 ?
C12 C13 1.397(6) ?
C12 H12 0.9300 ?
C13 C14 1.398(5) ?
C13 C16 1.493(5) ?
C14 C15 1.393(5) ?
C14 H14 0.9300 ?
C15 H15 0.9300 ?
C16 H16A 0.9600 ?
C16 H16B 0.9600 ?
C16 H16C 0.9600 ?
C17 N5 1.358(4) ?
C17 C18 1.367(5) ?
C17 H17 0.9300 ?
C18 C19 1.387(5) ?
C18 H18 0.9300 ?
C19 C20 1.389(5) ?
C19 H19 0.9300 ?
C20 C21 1.391(5) ?
C20 H20 0.9300 ?
C21 N5 1.339(4) ?
C21 C22 1.457(4) ?
C22 N6 1.324(4) ?
C22 N8 1.356(4) ?
C23 N7 1.315(4) ?
C23 N8 1.382(4) ?
C23 C24 1.485(5) ?
C24 C25 1.547(5) ?
C24 H24A 0.9700 ?
C24 H24B 0.9700 ?
C25 H25A 0.9600 ?
C25 H25B 0.9600 ?
C25 H25C 0.9600 ?
C26 C27 1.345(5) ?
C26 C31 1.383(5) ?
C26 N8 1.446(4) ?
C27 C28 1.380(5) ?
C27 H27 0.9300 ?
C28 C29 1.391(6) ?
C28 H28 0.9300 ?
C29 C30 1.338(6) ?
C29 C32 1.532(5) ?
C30 C31 1.389(5) ?
C30 H30 0.9300 ?
C31 H31 0.9300 ?
C32 H32A 0.9600 ?
C32 H32B 0.9600 ?
C32 H32C 0.9600 ?
C33 O2 1.168(5) ?
C33 O3 1.287(5) ?
C33 C34 1.506(6) ?
C34 C35 1.390(6) ?
C34 C39 1.390(6) ?
C35 C36 1.390(6) ?
C35 H35A 0.9300 ?
C36 C37 1.390(6) ?
C36 H36A 0.9300 ?
C37 C38 1.390(6) ?
C37 H37A 0.9300 ?
C38 C39 1.390(6) ?
C38 H38A 0.9300 ?
C39 O4 1.304(5) ?
C40 O5 1.256(5) ?
C40 O6 1.293(5) ?
C40 C41 1.478(6) ?
C41 C46 1.386(6) ?
C41 C42 1.412(6) ?
C42 C43 1.380(6) ?
C42 H42 0.9300 ?
C43 C44 1.363(6) ?
C43 H43 0.9300 ?
C44 C45 1.398(6) ?
C44 H44 0.9300 ?
C45 C46 1.421(6) ?
C45 H45 0.9300 ?
C46 O7 1.342(5) ?
Cu1 N6 1.970(3) yes
Cu1 N2 1.984(3) yes
Cu1 N1 2.011(3) yes
Cu1 N5 2.042(3) yes
Cu1 O1 2.186(3) yes
N2 N3 1.389(4) ?
N6 N7 1.373(4) ?
O1 H1C 0.8500 ?
O1 H1A 0.8200 ?
O4 H4A 0.8200 ?
O7 H7 0.8200 ?
O8 H8A 0.8500 ?
O8 H8B 0.8500 ?
O9 H9F 0.8500 ?
O9 H9E 0.8500 ?

loop_
_geom_hbond_atom_site_label_D
_geom_hbond_atom_site_label_H
_geom_hbond_atom_site_label_A
_geom_hbond_site_symmetry_A
_geom_hbond_distance_DH
_geom_hbond_distance_HA
_geom_hbond_distance_DA
_geom_hbond_angle_DHA
O1 H1C O5 . 0.85 1.98 2.675(4) 138.6
O1 H1A O2 . 0.82 2.01 2.799(4) 160.7
O4 H4A O2 . 0.82 1.55 2.301(4) 151.6
O7 H7 O6 . 0.82 1.73 2.470(4) 148.3
O8 H8A O5 . 0.85 2.00 2.808(4) 157.3
O8 H8B O3 . 0.85 2.29 2.753(4) 114.2
O9 H9F O8 . 0.85 2.13 2.976(4) 179.6
O9 H9E O8 2_667 0.85 2.33 3.015(4) 138.5
